data_4307505
loop_
_publ_author_name
'Yu-Fei Song'
'John F. Berry'
'Eckhard Bill'
'Eberhard Bothe'
'Thomas Weyherm\"uller'
'Karl Wieghardt'

_publ_contact_author_address
;  Department of Chemistry
   University of Glasgow
   G12, 8QQ, Glasgow
   UK
;
_publ_contact_author_email ysong@chem.gla.ac.uk
_publ_contact_author_name 'Y.-F. Song'
_publ_section_title
;
Iron Complexes of New Pentadentate Ligands Containing the
1,4,7-Triazacyclononane-1,4-diacetate Motif. Spectroscopic, Electro-, and
Photochemical Studies
;
_journal_name_full 'Inorganic Chemistry'
_journal_page_first 2208
_journal_page_last 2219
_journal_paper_doi 10.1021/ic062001j
_journal_volume 46
_journal_year 2007
_chemical_formula_moiety '[C17 H23 Cl Fe N3 O4], 0.5 EtOH, 0.5 H2O'
_chemical_formula_sum 'C18 H27 Cl Fe N3 O5'
_chemical_formula_weight 456.73
_chemical_name_systematic
; 
 ? 
;
_space_group_IT_number 2
_symmetry_cell_setting triclinic
_symmetry_space_group_name_Hall '-P 1'
_symmetry_space_group_name_H-M 'P -1'
_atom_sites_solution_hydrogens geom
_atom_sites_solution_primary direct
_atom_sites_solution_secondary difmap
_audit_creation_method SHELXL-97
_cell_angle_alpha 73.25(1)
_cell_angle_beta 89.24(1)
_cell_angle_gamma 88.90(1)
_cell_formula_units_Z 4
_cell_length_a 8.3266(6)
_cell_length_b 13.0757(9)
_cell_length_c 19.1902(12)
_cell_measurement_reflns_used 68458
_cell_measurement_temperature 100(2)
_cell_measurement_theta_max 31.00
_cell_measurement_theta_min 2.91
_cell_volume 2000.3(3)
_computing_cell_refinement 'Nonius Collect Software'
_computing_data_collection 'Nonius Collect Software'
_computing_data_reduction 'Nonius Collect Software'
_computing_structure_refinement 'SHELXL-97 (Sheldrick, 1997)'
_computing_structure_solution 'SHELXS-97 (Sheldrick, 1990)'
_diffrn_ambient_temperature 100(2)
_diffrn_measured_fraction_theta_full 0.995
_diffrn_measured_fraction_theta_max 0.995
_diffrn_measurement_device_type 'Bruker-Nonius Kappa-CCD'
_diffrn_measurement_method '773 images at 1.0 deg. stepwise rotation in omega and phi, 15 sec./frame'
_diffrn_radiation_monochromator graphite
_diffrn_radiation_source 'rotating anode'
_diffrn_radiation_type MoK\a
_diffrn_radiation_wavelength 0.71073
_diffrn_reflns_av_R_equivalents 0.0397
_diffrn_reflns_av_sigmaI/netI 0.0358
_diffrn_reflns_limit_h_max 12
_diffrn_reflns_limit_h_min -11
_diffrn_reflns_limit_k_max 18
_diffrn_reflns_limit_k_min -18
_diffrn_reflns_limit_l_max 27
_diffrn_reflns_limit_l_min -27
_diffrn_reflns_number 40720
_diffrn_reflns_theta_full 31.01
_diffrn_reflns_theta_max 31.01
_diffrn_reflns_theta_min 3.00
_exptl_absorpt_coefficient_mu 0.923
_exptl_absorpt_correction_type none
_exptl_crystal_colour 'light yellow'
_exptl_crystal_density_diffrn 1.517
_exptl_crystal_density_method 'not measured'
_exptl_crystal_description 'transparent plate'
_exptl_crystal_F_000 956
_exptl_crystal_size_max 0.42
_exptl_crystal_size_mid 0.31
_exptl_crystal_size_min 0.04
_refine_diff_density_max 1.387
_refine_diff_density_min -0.800
_refine_diff_density_rms 0.076
_refine_ls_extinction_method none
_refine_ls_goodness_of_fit_ref 1.080
_refine_ls_hydrogen_treatment mixed
_refine_ls_matrix_type full
_refine_ls_number_parameters 517
_refine_ls_number_reflns 12673
_refine_ls_number_restraints 1
_refine_ls_restrained_S_all 1.080
_refine_ls_R_factor_all 0.0503
_refine_ls_R_factor_gt 0.0412
_refine_ls_shift/su_max 1.502
_refine_ls_shift/su_mean 0.026
_refine_ls_structure_factor_coef Fsqd
_refine_ls_weighting_details 'w=1/[\s^2^(Fo^2^)+(0.0275P)^2^+2.6841P] where P=(Fo^2^+2Fc^2^)/3'
_refine_ls_weighting_scheme calc
_refine_ls_wR_factor_gt 0.0927
_refine_ls_wR_factor_ref 0.0970
_reflns_number_gt 11040
_reflns_number_total 12673
_reflns_threshold_expression >2sigma(I)
_cod_data_source_file ic062001jsi20070105_015228_3.cif
_cod_data_source_block 18
_cod_depositor_comments
;
The following automatic conversions were performed:
'_symmetry_cell_setting' value 'Triclinic' changed to 'triclinic'
according to '/home/saulius/struct/CIF-dictionaries/cif_core.dic'
dictionary named 'cif_core.dic' version 2.4.1 from 2010-06-29.

Automatic conversion script
Id: cif_fix_enum 1527 2010-12-29 10:47:43Z saulius 

The following automatic conversions were performed:

'_refine_ls_weighting_scheme' value 'calc
w=1/[\s^2^(Fo^2^)+(0.0275P)^2^+2.6841P] where P=(Fo^2^+2Fc^2^)/3' was
changed to 'calc'. New tag '_refine_ls_weighting_details' was
created. The value of the new tag was set to
'w=1/[\s^2^(Fo^2^)+(0.0275P)^2^+2.6841P] where P=(Fo^2^+2Fc^2^)/3'.

Automatic conversion script
Id: cif_fix_values 3143 2015-03-26 13:38:13Z robertas 
;
_cod_original_cell_volume 2000.3(2)
_cod_database_code 4307505

loop_
_symmetry_equiv_pos_as_xyz
'x, y, z'
'-x, -y, -z'

loop_
_atom_site_label
_atom_site_type_symbol
_atom_site_fract_x
_atom_site_fract_y
_atom_site_fract_z
_atom_site_U_iso_or_equiv
_atom_site_adp_type
_atom_site_occupancy
_atom_site_calc_flag
_atom_site_refinement_flags
_atom_site_disorder_assembly
_atom_site_disorder_group
Fe1 Fe 0.68047(3) 0.535469(19) 0.282445(14) 0.01209(6) Uani 1 d . . .
Cl1 Cl 0.94859(5) 0.53533(3) 0.25774(3) 0.01767(9) Uani 1 d . . .
N1 N 0.62693(17) 0.68920(11) 0.19984(8) 0.0131(3) Uani 1 d . . .
C2 C 0.6378(2) 0.77842(13) 0.23435(10) 0.0159(3) Uani 1 d . . .
H2A H 0.5282 0.8019 0.2440 0.019 Uiso 1 calc R . .
H2B H 0.6918 0.8399 0.2002 0.019 Uiso 1 calc R . .
C3 C 0.7310(2) 0.74370(14) 0.30550(10) 0.0178(3) Uani 1 d . . .
H3A H 0.8467 0.7369 0.2949 0.021 Uiso 1 calc R . .
H3B H 0.7180 0.7986 0.3316 0.021 Uiso 1 calc R . .
N4 N 0.67141(19) 0.63939(12) 0.35231(8) 0.0161(3) Uani 1 d . . .
C5 C 0.5050(2) 0.64796(15) 0.38131(11) 0.0203(4) Uani 1 d . . .
H5A H 0.4562 0.7175 0.3544 0.024 Uiso 1 calc R . .
H5B H 0.5114 0.6457 0.4332 0.024 Uiso 1 calc R . .
C6 C 0.3982(2) 0.55824(15) 0.37423(11) 0.0202(4) Uani 1 d . . .
H6A H 0.4267 0.4911 0.4119 0.024 Uiso 1 calc R . .
H6B H 0.2843 0.5761 0.3815 0.024 Uiso 1 calc R . .
N7 N 0.42087(18) 0.54405(12) 0.30058(9) 0.0162(3) Uani 1 d . . .
C8 C 0.3488(2) 0.63636(14) 0.24326(11) 0.0178(3) Uani 1 d . . .
H8A H 0.3254 0.6957 0.2645 0.021 Uiso 1 calc R . .
H8B H 0.2459 0.6143 0.2272 0.021 Uiso 1 calc R . .
C9 C 0.4593(2) 0.67569(14) 0.17767(10) 0.0159(3) Uani 1 d . . .
H9A H 0.4598 0.6239 0.1488 0.019 Uiso 1 calc R . .
H9B H 0.4177 0.7449 0.1464 0.019 Uiso 1 calc R . .
C10 C 0.7409(2) 0.70469(14) 0.13612(10) 0.0159(3) Uani 1 d . . .
H10A H 0.7413 0.6390 0.1203 0.019 Uiso 1 calc R . .
H10B H 0.8505 0.7124 0.1532 0.019 Uiso 1 calc R . .
C11 C 0.7063(2) 0.79902(14) 0.07029(10) 0.0152(3) Uani 1 d . . .
C12 C 0.5919(2) 0.79479(15) 0.01876(10) 0.0179(3) Uani 1 d . . .
H12 H 0.5318 0.7317 0.0250 0.022 Uiso 1 calc R . .
C13 C 0.5651(2) 0.88202(17) -0.04157(10) 0.0207(4) Uani 1 d . . .
H13 H 0.4855 0.8787 -0.0758 0.025 Uiso 1 calc R . .
C14 C 0.6542(2) 0.97414(16) -0.05217(10) 0.0201(4) Uani 1 d . . .
H14 H 0.6352 1.0338 -0.0934 0.024 Uiso 1 calc R . .
C15 C 0.7707(2) 0.97854(15) -0.00236(10) 0.0202(4) Uani 1 d . . .
H15 H 0.8330 1.0410 -0.0098 0.024 Uiso 1 calc R . .
C16 C 0.7968(2) 0.89155(15) 0.05877(10) 0.0179(3) Uani 1 d . . .
H16 H 0.8767 0.8952 0.0928 0.022 Uiso 1 calc R . .
C17 C 0.7825(2) 0.58503(15) 0.41177(10) 0.0199(4) Uani 1 d . . .
H17A H 0.7586 0.6088 0.4554 0.024 Uiso 1 calc R . .
H17B H 0.8947 0.6040 0.3964 0.024 Uiso 1 calc R . .
C18 C 0.7634(2) 0.46396(15) 0.43025(11) 0.0210(4) Uani 1 d . . .
O19 O 0.8065(2) 0.40666(13) 0.48968(9) 0.0350(4) Uani 1 d . . .
O20 O 0.70328(16) 0.42992(10) 0.37906(7) 0.0179(3) Uani 1 d . . .
C21 C 0.3633(2) 0.44012(14) 0.29574(12) 0.0201(4) Uani 1 d . . .
H21A H 0.2488 0.4471 0.2816 0.024 Uiso 1 calc R . .
H21B H 0.3721 0.3863 0.3439 0.024 Uiso 1 calc R . .
C22 C 0.4623(2) 0.40295(14) 0.23973(12) 0.0201(4) Uani 1 d . . .
O23 O 0.4098(2) 0.33758(13) 0.21208(10) 0.0328(4) Uani 1 d . . .
O24 O 0.60544(16) 0.44393(10) 0.22616(8) 0.0172(3) Uani 1 d . . .
Fe2 Fe 0.89988(3) 0.044913(18) 0.264244(13) 0.01060(5) Uani 1 d . . .
Cl2 Cl 0.62640(5) 0.03994(3) 0.26437(2) 0.01689(8) Uani 1 d . . .
N31 N 0.91903(17) 0.19774(11) 0.17617(8) 0.0116(3) Uani 1 d . . .
C32 C 0.9250(2) 0.28878(13) 0.20918(9) 0.0148(3) Uani 1 d . . .
H32A H 0.8610 0.3500 0.1793 0.018 Uiso 1 calc R . .
H32B H 1.0375 0.3120 0.2094 0.018 Uiso 1 calc R . .
C33 C 0.8589(2) 0.25547(14) 0.28696(10) 0.0155(3) Uani 1 d . . .
H33A H 0.8797 0.3119 0.3106 0.019 Uiso 1 calc R . .
H33B H 0.7413 0.2460 0.2862 0.019 Uiso 1 calc R . .
N34 N 0.93770(18) 0.15335(12) 0.32889(8) 0.0135(3) Uani 1 d . . .
C35 C 1.1127(2) 0.16674(15) 0.34111(10) 0.0159(3) Uani 1 d . . .
H35A H 1.1283 0.1678 0.3919 0.019 Uiso 1 calc R . .
H35B H 1.1485 0.2360 0.3085 0.019 Uiso 1 calc R . .
C36 C 1.2149(2) 0.07693(14) 0.32678(10) 0.0155(3) Uani 1 d . . .
H36A H 1.3295 0.0967 0.3230 0.019 Uiso 1 calc R . .
H36B H 1.2026 0.0110 0.3676 0.019 Uiso 1 calc R . .
N37 N 1.16305(17) 0.05763(11) 0.25776(8) 0.0124(3) Uani 1 d . . .
C38 C 1.2092(2) 0.14857(13) 0.19365(9) 0.0137(3) Uani 1 d . . .
H38A H 1.3037 0.1269 0.1691 0.016 Uiso 1 calc R . .
H38B H 1.2404 0.2098 0.2108 0.016 Uiso 1 calc R . .
C39 C 1.0734(2) 0.18358(13) 0.13912(9) 0.0132(3) Uani 1 d . . .
H39A H 1.1015 0.2518 0.1029 0.016 Uiso 1 calc R . .
H39B H 1.0598 0.1293 0.1129 0.016 Uiso 1 calc R . .
C40 C 0.7803(2) 0.21137(14) 0.12444(9) 0.0149(3) Uani 1 d . . .
H40A H 0.6802 0.2190 0.1511 0.018 Uiso 1 calc R . .
H40B H 0.7718 0.1452 0.1095 0.018 Uiso 1 calc R . .
C41 C 0.7896(2) 0.30528(14) 0.05638(10) 0.0156(3) Uani 1 d . . .
C42 C 0.8690(2) 0.29579(17) -0.00598(10) 0.0224(4) Uani 1 d . . .
H42 H 0.9204 0.2301 -0.0056 0.027 Uiso 1 calc R . .
C43 C 0.8734(3) 0.3819(2) -0.06884(11) 0.0299(5) Uani 1 d . . .
H43 H 0.9286 0.3749 -0.1109 0.036 Uiso 1 calc R . .
C44 C 0.7976(3) 0.47761(19) -0.07016(12) 0.0308(5) Uani 1 d . . .
H44 H 0.8013 0.5364 -0.1129 0.037 Uiso 1 calc R . .
C45 C 0.7167(3) 0.48722(17) -0.00904(12) 0.0303(5) Uani 1 d . . .
H45 H 0.6641 0.5527 -0.0100 0.036 Uiso 1 calc R . .
C46 C 0.7117(3) 0.40146(16) 0.05397(11) 0.0233(4) Uani 1 d . . .
H46 H 0.6548 0.4086 0.0956 0.028 Uiso 1 calc R . .
C47 C 0.8537(2) 0.10162(15) 0.39813(10) 0.0181(3) Uani 1 d . . .
H47A H 0.7375 0.1193 0.3931 0.022 Uiso 1 calc R . .
H47B H 0.8958 0.1288 0.4373 0.022 Uiso 1 calc R . .
C48 C 0.8787(2) -0.01956(15) 0.41816(10) 0.0184(3) Uani 1 d . . .
O49 O 0.85483(19) -0.07468(13) 0.48092(8) 0.0270(3) Uani 1 d . . .
O50 O 0.91789(16) -0.05673(10) 0.36452(7) 0.0177(3) Uani 1 d . . .
C51 C 1.2191(2) -0.04637(14) 0.24986(10) 0.0161(3) Uani 1 d . . .
H51A H 1.2344 -0.0976 0.2986 0.019 Uiso 1 calc R . .
H51B H 1.3240 -0.0375 0.2241 0.019 Uiso 1 calc R . .
C52 C 1.0982(2) -0.09068(13) 0.20745(10) 0.0149(3) Uani 1 d . . .
O53 O 1.13814(17) -0.15830(10) 0.17781(8) 0.0206(3) Uani 1 d . . .
O54 O 0.95146(15) -0.05257(10) 0.20782(7) 0.0147(2) Uani 1 d . . .
O60 O 0.6504(2) -0.25647(14) 0.52046(12) 0.0402(4) Uani 1 d . . .
H60 H 0.7316 -0.2179 0.5083 0.060 Uiso 1 calc R . .
C61 C 0.5178(3) -0.19315(18) 0.53300(13) 0.0289(4) Uani 1 d . . .
H61A H 0.5525 -0.1509 0.5653 0.035 Uiso 1 calc R . .
H61B H 0.4315 -0.2411 0.5585 0.035 Uiso 1 calc R . .
C62 C 0.4510(3) -0.11785(18) 0.46378(12) 0.0285(4) Uani 1 d . . .
H62A H 0.3706 -0.0699 0.4761 0.043 Uiso 1 calc R . .
H62B H 0.4007 -0.1592 0.4350 0.043 Uiso 1 calc R . .
H62C H 0.5382 -0.0756 0.4355 0.043 Uiso 1 calc R . .
O63 O 1.1211(3) -0.24436(18) 0.38571(15) 0.0326(7) Uani 0.872(8) d PD A 1
H63A H 1.134(4) -0.282(3) 0.4297(14) 0.049 Uiso 1 d D B 1
H63B H 1.056(4) -0.198(2) 0.3938(18) 0.049 Uiso 1 d D C 1
O63X O 1.157(2) -0.2195(15) 0.4104(12) 0.0326(7) Uani 0.128(8) d P A 2

loop_
_atom_site_aniso_label
_atom_site_aniso_U_11
_atom_site_aniso_U_22
_atom_site_aniso_U_33
_atom_site_aniso_U_23
_atom_site_aniso_U_13
_atom_site_aniso_U_12
Fe1 0.00848(11) 0.00843(10) 0.01905(12) -0.00356(9) 0.00173(8) 0.00029(8)
Cl1 0.00837(18) 0.01700(19) 0.0247(2) -0.00145(15) 0.00150(14) 0.00072(14)
N1 0.0086(6) 0.0107(6) 0.0199(7) -0.0045(5) 0.0012(5) -0.0007(5)
C2 0.0177(8) 0.0091(7) 0.0210(8) -0.0048(6) 0.0011(6) -0.0002(6)
C3 0.0212(9) 0.0116(7) 0.0205(8) -0.0044(6) 0.0011(7) -0.0033(6)
N4 0.0178(7) 0.0114(6) 0.0179(7) -0.0026(5) 0.0025(6) -0.0003(5)
C5 0.0229(9) 0.0155(8) 0.0223(9) -0.0055(7) 0.0076(7) 0.0025(7)
C6 0.0174(9) 0.0161(8) 0.0251(9) -0.0031(7) 0.0086(7) 0.0016(6)
N7 0.0110(7) 0.0103(6) 0.0259(8) -0.0033(6) 0.0037(6) 0.0003(5)
C8 0.0093(8) 0.0121(7) 0.0294(9) -0.0020(7) 0.0019(7) 0.0022(6)
C9 0.0094(7) 0.0131(7) 0.0238(9) -0.0031(6) -0.0001(6) 0.0004(6)
C10 0.0113(8) 0.0155(8) 0.0202(8) -0.0042(6) 0.0012(6) 0.0009(6)
C11 0.0122(8) 0.0157(8) 0.0178(8) -0.0053(6) 0.0018(6) 0.0003(6)
C12 0.0135(8) 0.0201(8) 0.0214(9) -0.0078(7) 0.0011(6) -0.0022(6)
C13 0.0140(8) 0.0308(10) 0.0182(8) -0.0087(7) -0.0001(6) 0.0021(7)
C14 0.0208(9) 0.0218(9) 0.0159(8) -0.0031(7) 0.0028(7) 0.0057(7)
C15 0.0233(9) 0.0168(8) 0.0200(9) -0.0046(7) 0.0045(7) -0.0026(7)
C16 0.0174(9) 0.0188(8) 0.0179(8) -0.0056(7) 0.0007(6) -0.0036(7)
C17 0.0241(10) 0.0166(8) 0.0176(8) -0.0026(6) 0.0003(7) 0.0001(7)
C18 0.0210(9) 0.0183(8) 0.0209(9) -0.0015(7) 0.0049(7) 0.0036(7)
O19 0.0531(11) 0.0240(8) 0.0221(7) 0.0024(6) -0.0026(7) 0.0086(7)
O20 0.0165(6) 0.0115(5) 0.0230(7) -0.0011(5) 0.0032(5) 0.0012(5)
C21 0.0122(8) 0.0114(7) 0.0347(10) -0.0034(7) 0.0025(7) -0.0020(6)
C22 0.0154(8) 0.0110(7) 0.0334(10) -0.0053(7) -0.0036(7) 0.0004(6)
O23 0.0285(8) 0.0237(8) 0.0520(11) -0.0194(7) -0.0016(7) -0.0096(6)
O24 0.0132(6) 0.0124(6) 0.0282(7) -0.0091(5) -0.0009(5) 0.0000(4)
Fe2 0.00813(11) 0.00864(10) 0.01372(11) -0.00110(8) -0.00063(8) -0.00058(8)
Cl2 0.00877(18) 0.01816(19) 0.0217(2) -0.00242(15) 0.00042(14) -0.00163(14)
N31 0.0106(6) 0.0103(6) 0.0135(6) -0.0029(5) 0.0002(5) 0.0004(5)
C32 0.0199(9) 0.0090(7) 0.0153(7) -0.0033(6) -0.0002(6) 0.0008(6)
C33 0.0187(8) 0.0123(7) 0.0158(8) -0.0046(6) 0.0001(6) 0.0029(6)
N34 0.0128(7) 0.0147(6) 0.0117(6) -0.0018(5) 0.0002(5) -0.0002(5)
C35 0.0138(8) 0.0196(8) 0.0148(7) -0.0056(6) -0.0017(6) -0.0034(6)
C36 0.0107(8) 0.0185(8) 0.0163(8) -0.0030(6) -0.0031(6) -0.0016(6)
N37 0.0105(6) 0.0105(6) 0.0153(6) -0.0020(5) -0.0014(5) -0.0003(5)
C38 0.0121(8) 0.0126(7) 0.0158(7) -0.0029(6) 0.0012(6) -0.0026(6)
C39 0.0127(8) 0.0129(7) 0.0134(7) -0.0029(6) 0.0009(6) -0.0009(6)
C40 0.0132(8) 0.0147(7) 0.0152(7) -0.0019(6) -0.0022(6) 0.0016(6)
C41 0.0142(8) 0.0172(8) 0.0141(7) -0.0024(6) -0.0021(6) 0.0021(6)
C42 0.0216(9) 0.0288(10) 0.0158(8) -0.0053(7) -0.0018(7) 0.0077(8)
C43 0.0234(10) 0.0461(13) 0.0146(9) -0.0003(8) 0.0022(7) 0.0055(9)
C44 0.0306(12) 0.0315(11) 0.0204(10) 0.0086(8) -0.0050(8) -0.0012(9)
C45 0.0393(13) 0.0190(9) 0.0274(10) 0.0013(8) -0.0066(9) 0.0096(9)
C46 0.0279(10) 0.0214(9) 0.0180(9) -0.0022(7) -0.0006(7) 0.0109(8)
C47 0.0164(8) 0.0225(9) 0.0136(8) -0.0023(6) 0.0023(6) -0.0020(7)
C48 0.0121(8) 0.0225(9) 0.0172(8) 0.0001(7) -0.0016(6) -0.0062(6)
O49 0.0285(8) 0.0306(8) 0.0159(6) 0.0034(6) -0.0029(6) -0.0104(6)
O50 0.0165(6) 0.0150(6) 0.0175(6) 0.0021(5) -0.0013(5) -0.0012(5)
C51 0.0107(8) 0.0137(7) 0.0226(8) -0.0034(6) -0.0026(6) 0.0026(6)
C52 0.0138(8) 0.0098(7) 0.0190(8) -0.0008(6) 0.0000(6) 0.0006(6)
O53 0.0217(7) 0.0136(6) 0.0273(7) -0.0076(5) -0.0001(5) 0.0044(5)
O54 0.0117(6) 0.0118(5) 0.0211(6) -0.0055(5) -0.0009(5) -0.0006(4)
O60 0.0373(10) 0.0290(9) 0.0547(12) -0.0126(8) -0.0053(9) 0.0004(7)
C61 0.0242(11) 0.0298(11) 0.0320(11) -0.0074(9) -0.0027(9) -0.0003(8)
C62 0.0317(12) 0.0272(10) 0.0270(10) -0.0084(8) -0.0074(9) 0.0047(9)
O63 0.0380(12) 0.0230(10) 0.0288(12) 0.0045(8) 0.0024(9) 0.0108(8)
O63X 0.0380(12) 0.0230(10) 0.0288(12) 0.0045(8) 0.0024(9) 0.0108(8)

loop_
_atom_type_symbol
_atom_type_description
_atom_type_scat_dispersion_real
_atom_type_scat_dispersion_imag
_atom_type_scat_source
C C 0.0033 0.0016 'International Tables Vol C Tables 4.2.6.8 and 6.1.1.4'
H H 0.0000 0.0000 'International Tables Vol C Tables 4.2.6.8 and 6.1.1.4'
N N 0.0061 0.0033 'International Tables Vol C Tables 4.2.6.8 and 6.1.1.4'
O O 0.0106 0.0060 'International Tables Vol C Tables 4.2.6.8 and 6.1.1.4'
Cl Cl 0.1484 0.1585 'International Tables Vol C Tables 4.2.6.8 and 6.1.1.4'
Fe Fe 0.3463 0.8444 'International Tables Vol C Tables 4.2.6.8 and 6.1.1.4'

loop_
_geom_angle_atom_site_label_1
_geom_angle_atom_site_label_2
_geom_angle_atom_site_label_3
_geom_angle
_geom_angle_site_symmetry_1
_geom_angle_site_symmetry_3
_geom_angle_publ_flag
O24 Fe1 O20 100.27(6) . . ?
O24 Fe1 N4 159.18(6) . . ?
O20 Fe1 N4 79.26(6) . . ?
O24 Fe1 N7 79.70(6) . . ?
O20 Fe1 N7 89.91(6) . . ?
N4 Fe1 N7 79.48(6) . . ?
O24 Fe1 N1 96.52(6) . . ?
O20 Fe1 N1 159.25(6) . . ?
N4 Fe1 N1 80.70(6) . . ?
N7 Fe1 N1 81.14(6) . . ?
O24 Fe1 Cl1 100.36(4) . . ?
O20 Fe1 Cl1 93.45(4) . . ?
N4 Fe1 Cl1 100.45(5) . . ?
N7 Fe1 Cl1 176.57(4) . . ?
N1 Fe1 Cl1 95.46(4) . . ?
C9 N1 C2 111.87(14) . . ?
C9 N1 C10 110.68(14) . . ?
C2 N1 C10 111.54(13) . . ?
C9 N1 Fe1 103.21(10) . . ?
C2 N1 Fe1 109.18(11) . . ?
C10 N1 Fe1 110.04(10) . . ?
N1 C2 C3 111.56(14) . . ?
N4 C3 C2 110.35(15) . . ?
C17 N4 C3 113.72(15) . . ?
C17 N4 C5 110.99(15) . . ?
C3 N4 C5 112.61(14) . . ?
C17 N4 Fe1 102.71(11) . . ?
C3 N4 Fe1 104.48(11) . . ?
C5 N4 Fe1 111.72(12) . . ?
N4 C5 C6 112.05(15) . . ?
N7 C6 C5 109.12(15) . . ?
C21 N7 C6 112.96(15) . . ?
C21 N7 C8 112.24(15) . . ?
C6 N7 C8 111.01(14) . . ?
C21 N7 Fe1 103.72(11) . . ?
C6 N7 Fe1 106.70(12) . . ?
C8 N7 Fe1 109.78(11) . . ?
N7 C8 C9 112.27(14) . . ?
N1 C9 C8 111.66(15) . . ?
N1 C10 C11 116.58(14) . . ?
C12 C11 C16 118.71(17) . . ?
C12 C11 C10 122.02(16) . . ?
C16 C11 C10 119.20(16) . . ?
C13 C12 C11 120.54(18) . . ?
C12 C13 C14 120.39(18) . . ?
C15 C14 C13 119.68(18) . . ?
C14 C15 C16 120.16(18) . . ?
C15 C16 C11 120.49(18) . . ?
N4 C17 C18 109.71(16) . . ?
O19 C18 O20 124.86(19) . . ?
O19 C18 C17 119.65(19) . . ?
O20 C18 C17 115.47(16) . . ?
C18 O20 Fe1 116.69(12) . . ?
N7 C21 C22 110.43(15) . . ?
O23 C22 O24 123.9(2) . . ?
O23 C22 C21 120.88(18) . . ?
O24 C22 C21 115.18(16) . . ?
C22 O24 Fe1 118.92(13) . . ?
O54 Fe2 O50 99.25(6) . . ?
O54 Fe2 N34 158.81(6) . . ?
O50 Fe2 N34 78.47(6) . . ?
O54 Fe2 N37 79.53(5) . . ?
O50 Fe2 N37 89.89(6) . . ?
N34 Fe2 N37 79.40(6) . . ?
O54 Fe2 N31 98.71(5) . . ?
O50 Fe2 N31 157.94(6) . . ?
N34 Fe2 N31 80.15(5) . . ?
N37 Fe2 N31 80.88(5) . . ?
O54 Fe2 Cl2 100.32(4) . . ?
O50 Fe2 Cl2 93.61(4) . . ?
N34 Fe2 Cl2 100.84(4) . . ?
N37 Fe2 Cl2 176.47(4) . . ?
N31 Fe2 Cl2 95.67(4) . . ?
C39 N31 C32 112.10(13) . . ?
C39 N31 C40 110.60(13) . . ?
C32 N31 C40 111.19(13) . . ?
C39 N31 Fe2 102.80(10) . . ?
C32 N31 Fe2 109.37(10) . . ?
C40 N31 Fe2 110.47(10) . . ?
N31 C32 C33 110.80(14) . . ?
N34 C33 C32 109.53(14) . . ?
C47 N34 C33 112.91(14) . . ?
C47 N34 C35 111.20(14) . . ?
C33 N34 C35 112.17(14) . . ?
C47 N34 Fe2 103.38(11) . . ?
C33 N34 Fe2 104.59(10) . . ?
C35 N34 Fe2 112.10(11) . . ?
N34 C35 C36 111.66(14) . . ?
N37 C36 C35 109.41(14) . . ?
C51 N37 C36 113.42(13) . . ?
C51 N37 C38 112.04(14) . . ?
C36 N37 C38 110.72(13) . . ?
C51 N37 Fe2 104.17(10) . . ?
C36 N37 Fe2 106.45(10) . . ?
C38 N37 Fe2 109.63(10) . . ?
N37 C38 C39 112.39(14) . . ?
N31 C39 C38 111.21(14) . . ?
N31 C40 C41 115.95(14) . . ?
C46 C41 C42 118.73(17) . . ?
C46 C41 C40 120.22(17) . . ?
C42 C41 C40 120.97(17) . . ?
C43 C42 C41 120.48(19) . . ?
C44 C43 C42 120.2(2) . . ?
C45 C44 C43 119.71(19) . . ?
C44 C45 C46 120.4(2) . . ?
C41 C46 C45 120.46(19) . . ?
N34 C47 C48 109.98(15) . . ?
O49 C48 O50 124.65(19) . . ?
O49 C48 C47 119.98(19) . . ?
O50 C48 C47 115.29(15) . . ?
C48 O50 Fe2 116.67(12) . . ?
N37 C51 C52 110.90(14) . . ?
O53 C52 O54 124.29(17) . . ?
O53 C52 C51 121.03(16) . . ?
O54 C52 C51 114.65(15) . . ?
C52 O54 Fe2 120.15(11) . . ?
O60 C61 C62 113.2(2) . . ?

loop_
_geom_bond_atom_site_label_1
_geom_bond_atom_site_label_2
_geom_bond_distance
_geom_bond_site_symmetry_2
_geom_bond_publ_flag
Fe1 O24 1.9446(13) . ?
Fe1 O20 1.9754(13) . ?
Fe1 N4 2.1664(16) . ?
Fe1 N7 2.1908(15) . ?
Fe1 N1 2.2137(15) . ?
Fe1 Cl1 2.2762(5) . ?
N1 C9 1.493(2) . ?
N1 C2 1.503(2) . ?
N1 C10 1.507(2) . ?
C2 C3 1.526(3) . ?
C3 N4 1.490(2) . ?
N4 C17 1.483(2) . ?
N4 C5 1.500(2) . ?
C5 C6 1.524(3) . ?
C6 N7 1.487(3) . ?
N7 C21 1.478(2) . ?
N7 C8 1.501(2) . ?
C8 C9 1.520(3) . ?
C10 C11 1.516(2) . ?
C11 C12 1.395(3) . ?
C11 C16 1.399(3) . ?
C12 C13 1.388(3) . ?
C13 C14 1.390(3) . ?
C14 C15 1.385(3) . ?
C15 C16 1.395(3) . ?
C17 C18 1.530(3) . ?
C18 O19 1.224(2) . ?
C18 O20 1.299(3) . ?
C21 C22 1.527(3) . ?
C22 O23 1.219(2) . ?
C22 O24 1.308(2) . ?
Fe2 O54 1.9349(13) . ?
Fe2 O50 2.0044(13) . ?
Fe2 N34 2.1655(15) . ?
Fe2 N37 2.1999(15) . ?
Fe2 N31 2.2212(14) . ?
Fe2 Cl2 2.2793(5) . ?
N31 C39 1.495(2) . ?
N31 C32 1.503(2) . ?
N31 C40 1.508(2) . ?
C32 C33 1.528(2) . ?
C33 N34 1.491(2) . ?
N34 C47 1.479(2) . ?
N34 C35 1.501(2) . ?
C35 C36 1.523(3) . ?
C36 N37 1.489(2) . ?
N37 C51 1.477(2) . ?
N37 C38 1.496(2) . ?
C38 C39 1.523(2) . ?
C40 C41 1.515(2) . ?
C41 C46 1.393(3) . ?
C41 C42 1.395(3) . ?
C42 C43 1.394(3) . ?
C43 C44 1.384(3) . ?
C44 C45 1.381(3) . ?
C45 C46 1.393(3) . ?
C47 C48 1.530(3) . ?
C48 O49 1.228(2) . ?
C48 O50 1.294(2) . ?
C51 C52 1.526(3) . ?
C52 O53 1.220(2) . ?
C52 O54 1.311(2) . ?
O60 C61 1.427(3) . ?
C61 C62 1.513(3) . ?
